data_9004711
loop_
_publ_author_name
'Piilonen, P. C.'
'McDonald, A. M.'
'Lalonde, A. E.'

_publ_section_title
;
 Insights into astrophyllite-group minerals II: Crystal chemistry
 Note: sample NOR17, alkali granite
;
_journal_name_full 'The Canadian Mineralogist'
_journal_page_first 27
_journal_page_last 54
_journal_paper_doi 10.2113/gscanmin.41.1.27
_journal_volume 41
_journal_year 2003
_chemical_compound_source 'Gjerdingen intrusion, Norway'
_chemical_formula_sum 'Ca0.059 F0.5 H4 K1.742 Mn6.266 Na0.903 Nb0.2 O30 Si8 Ti1.8'
_chemical_name_mineral Kupletskite
_space_group_IT_number 2
_symmetry_space_group_name_Hall '-P 1'
_symmetry_space_group_name_H-M 'P -1'
_cell_angle_alpha 112.964
_cell_angle_beta 94.697
_cell_angle_gamma 103.112
_cell_formula_units_Z 1
_cell_length_a 5.3784
_cell_length_b 11.9085
_cell_length_c 11.7236
_cell_volume 661.081
_database_code_amcsd 0005804
_exptl_crystal_density_diffrn 3.161
_cod_original_formula_sum 'Mn6.266 Na.903 (Ti1.8 Nb.2) Si8 K1.742 Ca.059 O30 F.5 H4'
_cod_database_code 9004711

loop_
_space_group_symop_operation_xyz
x,y,z
-x,-y,-z

loop_
_atom_site_aniso_label
_atom_site_aniso_U_11
_atom_site_aniso_U_22
_atom_site_aniso_U_33
_atom_site_aniso_U_12
_atom_site_aniso_U_13
_atom_site_aniso_U_23
Mn(1) 0.00820 0.00850 0.01170 0.00160 0.00200 0.00420
Na(1) 0.00820 0.00850 0.01170 0.00160 0.00200 0.00420
Mn(2) 0.00940 0.00990 0.01390 0.00250 0.00370 0.00590
Mn(3) 0.00940 0.00990 0.01400 0.00280 0.00350 0.00610
Mn(4) 0.00810 0.00730 0.01280 0.00090 0.00170 0.00400
Ti 0.00610 0.00810 0.01100 0.00150 0.00160 0.00420
Nb 0.00610 0.00810 0.01100 0.00150 0.00160 0.00420
Si(1) 0.00950 0.00700 0.01080 0.00090 0.00170 0.00330
Si(2) 0.01020 0.00780 0.01170 0.00140 0.00180 0.00400
Si(3) 0.00990 0.00770 0.01280 0.00130 0.00230 0.00490
Si(4) 0.00940 0.00820 0.01020 0.00120 0.00150 0.00460
Na 0.02070 0.01110 0.00760 0.00330 0.00180 0.00290
Ca 0.02070 0.01110 0.00760 0.00330 0.00180 0.00290
O(1) 0.01280 0.01060 0.01120 0.00210 0.00240 0.00360
O(2) 0.01300 0.01070 0.01040 0.00160 0.00050 0.00120
O(3) 0.01020 0.01160 0.01120 0.00160 0.00070 0.00410
O-H(4) 0.00950 0.01340 0.01630 0.00280 0.00220 0.00650
O-H(5) 0.01180 0.01350 0.01440 0.00410 0.00260 0.00420
O(6) 0.01100 0.01180 0.01240 0.00200 0.00170 0.00450
O(7) 0.01320 0.01280 0.01010 0.00250 0.00300 0.00440
O(8) 0.00960 0.01840 0.01540 0.00020 0.00180 0.00570
O(9) 0.02660 0.02890 0.01890 -0.01750 0.01100 -0.00190
O(10) 0.01190 0.02020 0.01600 0.00800 0.00210 0.00760
O(11) 0.05300 0.04590 0.01970 0.04290 0.01410 0.01600
O(12) 0.04330 0.03090 0.01600 0.02830 -0.00810 -0.00250
O(13) 0.03760 0.00920 0.01670 0.00240 0.00160 0.00570
O(14) 0.03680 0.01120 0.01740 0.00380 0.00450 0.00770
O(15) 0.02010 0.04460 0.01680 -0.01860 -0.00550 0.01430
F(16) 0.01630 0.01560 0.01820 0.00590 0.00480 0.00740

loop_
_atom_site_label
_atom_site_fract_x
_atom_site_fract_y
_atom_site_fract_z
_atom_site_occupancy
_atom_site_U_iso_or_equiv
Mn(1) 0.84940 0.20507 0.47814 0.89800 0.00960
Na(1) 0.84940 0.20507 0.47814 0.10200 0.00960
Mn(2) 0.27970 0.06681 0.48767 0.98500 0.01070
Mn(3) 0.42220 0.35156 0.48427 1.00000 0.01070
Mn(4) 0.00000 0.50000 0.50000 0.50000 0.00970
Ti 0.08010 0.08649 0.19765 0.90000 0.00850
Nb 0.08010 0.08649 0.19765 0.10000 0.00850
Si(1) 0.67880 0.27190 0.23130 1.00000 0.00950
Si(2) 0.81410 0.54670 0.25460 1.00000 0.01020
Si(3) 0.37980 0.67580 0.25660 1.00000 0.01020
Si(4) 0.50740 0.93180 0.23530 1.00000 0.00930
K(1a) 0.13320 0.26160 0.99540 0.87100 0.04510
Na(1b) 0.09700 0.18900 0.99700 0.12900 0.04510
Na 0.50000 0.00000 0.00000 0.44100 0.01370
Ca 0.50000 0.00000 0.00000 0.05900 0.01370
O(1) 0.72830 0.31870 0.38320 1.00000 0.01200
O(2) 0.14840 0.15990 0.36860 1.00000 0.01290
O(3) 0.12860 0.39220 0.59360 1.00000 0.01160
O-H(4) 0.29720 0.46240 0.39900 1.00000 0.01300
O-H(5) 0.99270 0.11850 0.59380 1.00000 0.01370
O(6) 0.55720 0.25790 0.59130 1.00000 0.01220
O(7) 0.57470 0.01400 0.38780 1.00000 0.01230
O(8) 0.07440 0.59190 0.20270 1.00000 0.01560
O(9) 0.24670 0.03990 0.82730 1.00000 0.03280
O(10) 0.42840 0.41340 0.79830 1.00000 0.01540
O(11) 0.12620 0.80770 0.83050 1.00000 0.03320
O(12) 0.26310 0.95720 0.17170 1.00000 0.03180
O(13) 0.26820 0.60660 0.80630 1.00000 0.02200
O(14) 0.57200 0.22150 0.80200 1.00000 0.02180
O(15) 0.38220 0.19050 0.16830 1.00000 0.03230
F(16) 0.00000 0.00000 0.00000 0.50000 0.01630

loop_
_cod_changelog_entry_id
_cod_changelog_entry_author
_cod_changelog_entry_date
_cod_changelog_entry_text
1
;cod-tools version 3.10.1
Id: cif_fix_AMCSD_aniso_labels 10200 2024-08-01 14:09:44Z saulius
;
2024-08-02T12:20:44+03:00
;Changed the following '_atom_site_aniso_label' values:
'OH(4)' -> 'O-H(4)'
'OH(5)' -> 'O-H(5)'
;

loop_
_cod_related_entry_id
_cod_related_entry_database
_cod_related_entry_code
1 AMCSD 0005804
